data_4326137
loop_
_publ_author_name
'Jennifer L. Hess'
'Chung-Hung Hsieh'
'Joseph H. Reibenspies'
'Marcetta Y. Darensbourg'

_publ_contact_author_address
;Department of Chemistry
Texas A&M University
College Station, TX 77843
;
_publ_contact_author_email marcetta@mail.chem.tamu.edu
_publ_contact_author_name 'Marcetta Y. Darensbourg'
_publ_contact_author_phone 979-845-5417
_publ_section_title
;
 N-Heterocyclic Carbene Ligands as Mimics of Imidazoles/Histidine for the
 Stabilization of Di- and Trinitrosyl Iron Complexes
;
_journal_name_full 'Inorganic Chemistry'
_journal_page_first 8541
_journal_page_last 8552
_journal_paper_doi 10.1021/ic201138f
_journal_volume 50
_journal_year 2011
_chemical_formula_sum 'C10 H16 Fe N6 O2'
_chemical_formula_weight 308.14
_chemical_name_systematic
;
 ?
;
_space_group_IT_number 9
_symmetry_cell_setting monoclinic
_symmetry_space_group_name_Hall 'C -2yc'
_symmetry_space_group_name_H-M 'C 1 c 1'
_atom_sites_solution_hydrogens geom
_atom_sites_solution_primary direct
_atom_sites_solution_secondary difmap
_audit_creation_method SHELXL-97
_cell_angle_alpha 90.00
_cell_angle_beta 100.476(10)
_cell_angle_gamma 90.00
_cell_formula_units_Z 4
_cell_length_a 13.173(7)
_cell_length_b 8.929(5)
_cell_length_c 11.840(8)
_cell_measurement_temperature 110(2)
_cell_volume 1369.4(14)
_computing_cell_refinement 'Bruker APEXII'
_computing_data_collection 'Bruker APEXII'
_computing_structure_refinement 'SHELXL-97 (Sheldrick, 2008)'
_computing_structure_solution 'SHELXS-97 (Sheldrick, 2008)'
_diffrn_ambient_temperature 110(2)
_diffrn_measured_fraction_theta_full 0.998
_diffrn_measured_fraction_theta_max 0.998
_diffrn_radiation_monochromator graphite
_diffrn_radiation_source 'normal-focus sealed tube'
_diffrn_radiation_type MoK\a
_diffrn_radiation_wavelength 0.71073
_diffrn_reflns_av_R_equivalents 0.0765
_diffrn_reflns_av_sigmaI/netI 0.0810
_diffrn_reflns_limit_h_max 14
_diffrn_reflns_limit_h_min -15
_diffrn_reflns_limit_k_max 10
_diffrn_reflns_limit_k_min -10
_diffrn_reflns_limit_l_max 14
_diffrn_reflns_limit_l_min -14
_diffrn_reflns_number 5084
_diffrn_reflns_theta_full 24.99
_diffrn_reflns_theta_max 24.99
_diffrn_reflns_theta_min 2.77
_exptl_absorpt_coefficient_mu 1.109
_exptl_absorpt_correction_T_max 0.9890
_exptl_absorpt_correction_T_min 0.8972
_exptl_absorpt_correction_type multi-scan
_exptl_absorpt_process_details sadabs
_exptl_crystal_colour 'brown '
_exptl_crystal_density_diffrn 1.495
_exptl_crystal_description 'plate     '
_exptl_crystal_F_000 640
_exptl_crystal_size_max 0.10
_exptl_crystal_size_mid 0.10
_exptl_crystal_size_min 0.01
_refine_diff_density_max 0.391
_refine_diff_density_min -0.575
_refine_diff_density_rms 0.090
_refine_ls_abs_structure_details 'Flack H D (1983), Acta Cryst. A39, 876-881'
_refine_ls_abs_structure_Flack 0.00(4)
_refine_ls_extinction_method none
_refine_ls_goodness_of_fit_ref 1.068
_refine_ls_hydrogen_treatment constr
_refine_ls_matrix_type full
_refine_ls_number_parameters 173
_refine_ls_number_reflns 2267
_refine_ls_number_restraints 2
_refine_ls_restrained_S_all 1.068
_refine_ls_R_factor_all 0.0664
_refine_ls_R_factor_gt 0.0579
_refine_ls_shift/su_max 0.004
_refine_ls_shift/su_mean 0.001
_refine_ls_structure_factor_coef Fsqd
_refine_ls_weighting_details 'calc w=1/[\s^2^(Fo^2^)+(0.0781P)^2^+0.3726P] where P=(Fo^2^+2Fc^2^)/3'
_refine_ls_weighting_scheme calc
_refine_ls_wR_factor_gt 0.1268
_refine_ls_wR_factor_ref 0.1296
_reflns_number_gt 2127
_reflns_number_total 2267
_reflns_threshold_expression >2sigma(I)
_cod_data_source_file ic201138f_si_002_5.cif
_cod_data_source_block 4
_cod_database_code 4326137

loop_
_symmetry_equiv_pos_as_xyz
'x, y, z'
'x, -y, z+1/2'
'x+1/2, y+1/2, z'
'x+1/2, -y+1/2, z+1/2'

loop_
_atom_site_label
_atom_site_type_symbol
_atom_site_fract_x
_atom_site_fract_y
_atom_site_fract_z
_atom_site_U_iso_or_equiv
_atom_site_adp_type
_atom_site_occupancy
_atom_site_symmetry_multiplicity
_atom_site_calc_flag
_atom_site_refinement_flags
Fe1 Fe 0.52179(6) 0.27131(7) 0.37873(6) 0.0113(2) Uani 1 1 d .
O1 O 0.6758(4) 0.1811(6) 0.2505(4) 0.0296(12) Uani 1 1 d .
O2 O 0.3956(4) 0.5206(5) 0.2929(4) 0.0371(13) Uani 1 1 d .
N1 N 0.4405(4) -0.0463(5) 0.3731(4) 0.0167(11) Uani 1 1 d .
N2 N 0.3628(4) 0.0952(6) 0.4766(4) 0.0159(11) Uani 1 1 d .
N3 N 0.6656(4) 0.2214(5) 0.6028(4) 0.0159(11) Uani 1 1 d .
N4 N 0.5882(4) 0.4337(5) 0.6037(4) 0.0157(11) Uani 1 1 d .
N5 N 0.6116(4) 0.2118(6) 0.3073(4) 0.0175(12) Uani 1 1 d .
N6 N 0.4452(4) 0.4145(5) 0.3331(4) 0.0172(11) Uani 1 1 d .
C1 C 0.4390(4) 0.0988(6) 0.4136(5) 0.0150(13) Uani 1 1 d .
C2 C 0.5077(5) -0.0999(7) 0.2988(6) 0.0273(16) Uani 1 1 d .
H2A H 0.5540 -0.0191 0.2844 0.041 Uiso 1 1 calc R
H2B H 0.4662 -0.1329 0.2257 0.041 Uiso 1 1 calc R
H2C H 0.5485 -0.1842 0.3355 0.041 Uiso 1 1 calc R
C3 C 0.3659(5) -0.1333(7) 0.4114(6) 0.0245(15) Uani 1 1 d .
H3A H 0.3526 -0.2365 0.3956 0.029 Uiso 1 1 calc R
C4 C 0.3168(5) -0.0457(7) 0.4737(6) 0.0244(15) Uani 1 1 d .
H4A H 0.2608 -0.0734 0.5097 0.029 Uiso 1 1 calc R
C5 C 0.3274(6) 0.2249(8) 0.5352(6) 0.0292(17) Uani 1 1 d .
H5A H 0.3704 0.3120 0.5259 0.044 Uiso 1 1 calc R
H5B H 0.3329 0.2025 0.6171 0.044 Uiso 1 1 calc R
H5C H 0.2554 0.2468 0.5016 0.044 Uiso 1 1 calc R
C6 C 0.5918(4) 0.3087(6) 0.5380(5) 0.0135(12) Uani 1 1 d .
C7 C 0.7003(5) 0.0758(7) 0.5679(5) 0.0210(14) Uani 1 1 d .
H7A H 0.6591 0.0474 0.4936 0.031 Uiso 1 1 calc R
H7B H 0.6919 0.0003 0.6256 0.031 Uiso 1 1 calc R
H7C H 0.7732 0.0822 0.5612 0.031 Uiso 1 1 calc R
C8 C 0.7076(5) 0.2925(7) 0.7043(5) 0.0201(14) Uani 1 1 d .
H8A H 0.7603 0.2541 0.7627 0.024 Uiso 1 1 calc R
C9 C 0.6612(5) 0.4239(7) 0.7053(5) 0.0216(14) Uani 1 1 d .
H9A H 0.6748 0.4976 0.7640 0.026 Uiso 1 1 calc R
C10 C 0.5248(5) 0.5650(7) 0.5686(5) 0.0228(14) Uani 1 1 d .
H10A H 0.4797 0.5453 0.4947 0.034 Uiso 1 1 calc R
H10B H 0.5693 0.6508 0.5610 0.034 Uiso 1 1 calc R
H10C H 0.4825 0.5872 0.6267 0.034 Uiso 1 1 calc R

loop_
_atom_site_aniso_label
_atom_site_aniso_U_11
_atom_site_aniso_U_22
_atom_site_aniso_U_33
_atom_site_aniso_U_23
_atom_site_aniso_U_13
_atom_site_aniso_U_12
Fe1 0.0128(4) 0.0109(4) 0.0107(4) -0.0011(5) 0.0032(3) -0.0012(5)
O1 0.028(3) 0.033(3) 0.032(3) -0.011(2) 0.018(2) 0.000(3)
O2 0.043(3) 0.024(3) 0.035(3) -0.007(2) -0.019(2) 0.007(2)
N1 0.013(3) 0.013(3) 0.024(3) -0.003(2) 0.001(2) -0.006(2)
N2 0.010(3) 0.019(3) 0.020(3) 0.004(2) 0.006(2) -0.002(2)
N3 0.014(3) 0.016(2) 0.018(3) 0.005(2) 0.005(2) -0.001(2)
N4 0.012(3) 0.022(3) 0.013(2) 0.001(2) 0.003(2) 0.002(2)
N5 0.015(3) 0.015(3) 0.021(3) 0.003(2) -0.001(2) -0.002(2)
N6 0.019(3) 0.013(3) 0.018(3) 0.001(2) -0.002(2) -0.002(2)
C1 0.009(3) 0.018(3) 0.016(3) 0.002(2) -0.004(2) 0.004(2)
C2 0.024(4) 0.021(3) 0.039(4) -0.017(3) 0.010(3) -0.006(3)
C3 0.021(4) 0.018(3) 0.033(4) 0.003(3) 0.000(3) -0.005(3)
C4 0.020(4) 0.028(4) 0.026(4) 0.010(3) 0.008(3) -0.009(3)
C5 0.028(5) 0.033(4) 0.029(4) -0.008(3) 0.015(3) 0.002(3)
C6 0.012(3) 0.012(3) 0.017(3) 0.002(2) 0.005(3) -0.002(2)
C7 0.022(4) 0.020(3) 0.019(3) 0.000(3) -0.001(3) 0.004(3)
C8 0.015(3) 0.028(3) 0.016(3) 0.004(3) -0.002(3) 0.001(3)
C9 0.024(4) 0.032(4) 0.009(3) -0.007(3) 0.001(3) -0.007(3)
C10 0.024(4) 0.025(3) 0.017(3) -0.007(2) -0.004(3) 0.006(3)

loop_
_atom_type_symbol
_atom_type_description
_atom_type_scat_dispersion_real
_atom_type_scat_dispersion_imag
_atom_type_scat_source
C C 0.0033 0.0016 'International Tables Vol C Tables 4.2.6.8 and 6.1.1.4'
H H 0.0000 0.0000 'International Tables Vol C Tables 4.2.6.8 and 6.1.1.4'
Fe Fe 0.3463 0.8444 'International Tables Vol C Tables 4.2.6.8 and 6.1.1.4'
N N 0.0061 0.0033 'International Tables Vol C Tables 4.2.6.8 and 6.1.1.4'
O O 0.0106 0.0060 'International Tables Vol C Tables 4.2.6.8 and 6.1.1.4'

loop_
_geom_angle_atom_site_label_1
_geom_angle_atom_site_label_2
_geom_angle_atom_site_label_3
_geom_angle
N6 Fe1 N5 121.9(3)
N6 Fe1 C6 109.4(2)
N5 Fe1 C6 106.8(2)
N6 Fe1 C1 110.1(2)
N5 Fe1 C1 109.2(3)
C6 Fe1 C1 96.4(2)
C1 N1 C3 110.8(5)
C1 N1 C2 124.9(5)
C3 N1 C2 124.3(5)
C1 N2 C4 111.7(5)
C1 N2 C5 124.8(6)
C4 N2 C5 123.3(6)
C6 N3 C8 110.9(5)
C6 N3 C7 125.1(5)
C8 N3 C7 123.9(5)
C6 N4 C9 110.5(5)
C6 N4 C10 124.9(5)
C9 N4 C10 124.4(5)
O1 N5 Fe1 174.0(5)
O2 N6 Fe1 174.0(5)
N2 C1 N1 103.1(5)
N2 C1 Fe1 128.8(4)
N1 C1 Fe1 128.0(4)
N1 C2 H2A 109.5
N1 C2 H2B 109.5
H2A C2 H2B 109.5
N1 C2 H2C 109.5
H2A C2 H2C 109.5
H2B C2 H2C 109.5
C4 C3 N1 107.3(6)
C4 C3 H3A 126.4
N1 C3 H3A 126.4
C3 C4 N2 107.1(5)
C3 C4 H4A 126.5
N2 C4 H4A 126.5
N2 C5 H5A 109.5
N2 C5 H5B 109.5
H5A C5 H5B 109.5
N2 C5 H5C 109.5
H5A C5 H5C 109.5
H5B C5 H5C 109.5
N4 C6 N3 103.9(5)
N4 C6 Fe1 128.7(4)
N3 C6 Fe1 127.0(4)
N3 C7 H7A 109.5
N3 C7 H7B 109.5
H7A C7 H7B 109.5
N3 C7 H7C 109.5
H7A C7 H7C 109.5
H7B C7 H7C 109.5
C9 C8 N3 107.6(6)
C9 C8 H8A 126.2
N3 C8 H8A 126.2
C8 C9 N4 107.1(5)
C8 C9 H9A 126.5
N4 C9 H9A 126.5
N4 C10 H10A 109.5
N4 C10 H10B 109.5
H10A C10 H10B 109.5
N4 C10 H10C 109.5
H10A C10 H10C 109.5
H10B C10 H10C 109.5

loop_
_geom_bond_atom_site_label_1
_geom_bond_atom_site_label_2
_geom_bond_distance
Fe1 N6 1.657(5)
Fe1 N5 1.661(5)
Fe1 C6 1.971(6)
Fe1 C1 1.974(6)
O1 N5 1.205(7)
O2 N6 1.199(6)
N1 C1 1.383(8)
N1 C3 1.392(8)
N1 C2 1.439(8)
N2 C1 1.355(8)
N2 C4 1.394(8)
N2 C5 1.469(8)
N3 C6 1.368(7)
N3 C8 1.383(8)
N3 C7 1.462(8)
N4 C6 1.366(7)
N4 C9 1.400(8)
N4 C10 1.456(8)
C2 H2A 0.9800
C2 H2B 0.9800
C2 H2C 0.9800
C3 C4 1.322(10)
C3 H3A 0.9500
C4 H4A 0.9500
C5 H5A 0.9800
C5 H5B 0.9800
C5 H5C 0.9800
C7 H7A 0.9800
C7 H7B 0.9800
C7 H7C 0.9800
C8 C9 1.324(9)
C8 H8A 0.9500
C9 H9A 0.9500
C10 H10A 0.9800
C10 H10B 0.9800
C10 H10C 0.9800

loop_
_geom_torsion_atom_site_label_1
_geom_torsion_atom_site_label_2
_geom_torsion_atom_site_label_3
_geom_torsion_atom_site_label_4
_geom_torsion
N6 Fe1 N5 O1 18(5)
C6 Fe1 N5 O1 -109(4)
C1 Fe1 N5 O1 148(4)
N5 Fe1 N6 O2 -11(4)
C6 Fe1 N6 O2 115(4)
C1 Fe1 N6 O2 -140(4)
C4 N2 C1 N1 -1.3(6)
C5 N2 C1 N1 -177.5(6)
C4 N2 C1 Fe1 175.0(5)
C5 N2 C1 Fe1 -1.2(9)
C3 N1 C1 N2 0.3(6)
C2 N1 C1 N2 178.7(6)
C3 N1 C1 Fe1 -176.0(4)
C2 N1 C1 Fe1 2.3(8)
N6 Fe1 C1 N2 -48.6(6)
N5 Fe1 C1 N2 175.2(5)
C6 Fe1 C1 N2 64.8(5)
N6 Fe1 C1 N1 126.9(5)
N5 Fe1 C1 N1 -9.4(6)
C6 Fe1 C1 N1 -119.7(5)
C1 N1 C3 C4 0.8(7)
C2 N1 C3 C4 -177.6(6)
N1 C3 C4 N2 -1.5(7)
C1 N2 C4 C3 1.8(7)
C5 N2 C4 C3 178.1(6)
C9 N4 C6 N3 1.7(6)
C10 N4 C6 N3 176.4(5)
C9 N4 C6 Fe1 -170.9(4)
C10 N4 C6 Fe1 3.8(9)
C8 N3 C6 N4 -1.3(6)
C7 N3 C6 N4 -178.1(5)
C8 N3 C6 Fe1 171.5(4)
C7 N3 C6 Fe1 -5.3(8)
N6 Fe1 C6 N4 -4.6(6)
N5 Fe1 C6 N4 129.1(5)
C1 Fe1 C6 N4 -118.6(5)
N6 Fe1 C6 N3 -175.6(5)
N5 Fe1 C6 N3 -41.9(5)
C1 Fe1 C6 N3 70.4(5)
C6 N3 C8 C9 0.3(7)
C7 N3 C8 C9 177.2(6)
N3 C8 C9 N4 0.8(7)
C6 N4 C9 C8 -1.6(7)
C10 N4 C9 C8 -176.3(6)
